data_4311210
loop_
_publ_author_name
'Huanwang Jing'
'Smita K. Edulji'
'Julianne M. Gibbs'
'Charlotte L. Stern'
'Hongying Zhou'
'Sonbinh T. Nguyen'

_publ_section_title
;
 (Salen)Tin Complexes: Syntheses, Characterization, Crystal Structures,
 and Catalytic Activity in the Formation of Propylene Carbonate from CO2
 and Propylene Oxide
;
_journal_name_full 'Inorganic Chemistry'
_journal_page_first 4315
_journal_page_last 4327
_journal_paper_doi 10.1021/ic034855z
_journal_volume 43
_journal_year 2004
_chemical_formula_sum 'C37 H48 Br2 Cl2 N2 O2 Sn'
_chemical_formula_weight 902.20
_space_group_IT_number 2
_symmetry_cell_setting triclinic
_symmetry_Int_Tables_number 2
_symmetry_space_group_name_Hall '-P 1'
_symmetry_space_group_name_H-M 'P -1'
_cell_angle_alpha 75.089(3)
_cell_angle_beta 76.771(3)
_cell_angle_gamma 89.064(3)
_cell_formula_units_Z 2
_cell_length_a 11.419(2)
_cell_length_b 13.057(2)
_cell_length_c 13.845(3)
_cell_measurement_reflns_used 0
_cell_measurement_temperature 153.2
_cell_measurement_theta_max 0.0
_cell_measurement_theta_min 0.0
_cell_volume 1939.8(6)
_computing_cell_refinement 'Bruker SAINT-1000 Diffractometer Control'
_computing_data_collection 'Bruker SMART-1000 Diffractometer Control'
_computing_data_reduction 'Bruker SAINT-1000 Diffractometer Control'
_computing_publication_material 'teXsan for Windows (MSC, 1997)'
_computing_structure_refinement 'teXsan for Windows (MSC, 1997)'
_computing_structure_solution
;
SIR92 (Altomare, et. al. 1993)
;
_diffrn_ambient_temperature 153.2
_diffrn_measurement_device 'Bruker SMART-1000 CCD'
_diffrn_measurement_method \w\
_diffrn_orient_matrix_UB_11 0.00000
_diffrn_orient_matrix_UB_12 0.00000
_diffrn_orient_matrix_UB_13 0.00000
_diffrn_orient_matrix_UB_21 0.00000
_diffrn_orient_matrix_UB_22 0.00000
_diffrn_orient_matrix_UB_23 0.00000
_diffrn_orient_matrix_UB_31 0.00000
_diffrn_orient_matrix_UB_32 0.00000
_diffrn_orient_matrix_UB_33 0.00000
_diffrn_radiation_detector 'scintillation counter'
_diffrn_radiation_monochromator graphite
_diffrn_radiation_source 'Sealed tube'
_diffrn_radiation_type 'Mo K\a'
_diffrn_radiation_wavelength 0.7107
_diffrn_reflns_av_R_equivalents 0.06519
_diffrn_reflns_av_sigmaI/netI 0.086
_diffrn_reflns_limit_h_max 15
_diffrn_reflns_limit_h_min -15
_diffrn_reflns_limit_k_max 17
_diffrn_reflns_limit_k_min -16
_diffrn_reflns_limit_l_max 18
_diffrn_reflns_limit_l_min -18
_diffrn_reflns_number 17922
_diffrn_reflns_reduction_process 'Lp corrections applied'
_diffrn_reflns_theta_max 28.30
_diffrn_reflns_theta_min 1.57
_diffrn_standards_decay_% 0.00
_diffrn_standards_interval_count 0
_diffrn_standards_number 0
_exptl_absorpt_coefficient_mu 2.895
_exptl_absorpt_correction_T_max 0.7005
_exptl_absorpt_correction_T_min 0.8464
_exptl_absorpt_correction_type 'Gaussian face-indexed'
_exptl_crystal_colour orange
_exptl_crystal_density_diffrn 1.544
_exptl_crystal_density_meas ?
_exptl_crystal_description columnar
_exptl_crystal_F_000 908.00
_exptl_crystal_size_max 0.31
_exptl_crystal_size_mid 0.05
_exptl_crystal_size_min 0.04
_refine_diff_density_max 0.82
_refine_diff_density_min -0.71
_refine_ls_extinction_method none
_refine_ls_goodness_of_fit_all 1.344
_refine_ls_goodness_of_fit_ref 1.670
_refine_ls_matrix_type full
_refine_ls_number_constraints 0
_refine_ls_number_parameters 415
_refine_ls_number_reflns 4627
_refine_ls_number_restraints 0
_refine_ls_R_factor_all 0.1057
_refine_ls_R_factor_gt 0.039
_refine_ls_shift/su_max 0.0000
_refine_ls_shift/su_mean 0.0001
_refine_ls_structure_factor_coef Fsqd
_refine_ls_weighting_details 'w = 1/[\s^2^(Fo)]'
_refine_ls_weighting_scheme sigma
_refine_ls_wR_factor_all 0.0890
_refine_ls_wR_factor_ref 0.039
_reflns_number_gt 4627
_reflns_number_total 8999
_reflns_threshold_expression I>3.00\s(I)
_cod_data_source_file ic034855zsi20030718_020647_4.cif
_cod_data_source_block '_s37k'
_cod_original_sg_symbol_H-M 'P -1 '
_cod_original_formula_sum 'C37 H48 Br2 Cl2 N2 O2 Sn '
_cod_database_code 4311210

loop_
_symmetry_equiv_pos_as_xyz
'   +x,   +y,   +z'
'   -x,   -y,   -z'

loop_
_atom_site_label
_atom_site_fract_x
_atom_site_fract_y
_atom_site_fract_z
_atom_site_U_iso_or_equiv
_atom_site_occupancy
_atom_site_refinement_flags
_atom_site_adp_type
_atom_site_calc_flag
_atom_site_calc_attached_atom
Sn(1) 0.21014(4) -0.11311(3) 0.15767(3) 0.02080(11) 1.000 . Uani d ?
Br(1) 0.13463(5) -0.25539(5) 0.08350(5) 0.0335(2) 1.000 . Uani d ?
Br(2) 0.28655(5) 0.02498(5) 0.23366(5) 0.0331(2) 1.000 . Uani d ?
Cl(1) 0.0199(2) 0.5934(2) 0.7467(2) 0.1131(11) 1.000 . Uani d ?
Cl(2) 0.2233(2) 0.4760(2) 0.6721(2) 0.0760(7) 1.000 . Uani d ?
O(1) 0.0568(3) -0.1376(3) 0.2665(3) 0.0258(10) 1.000 . Uani d ?
O(2) 0.3231(3) -0.2166(3) 0.2164(3) 0.0249(10) 1.000 . Uani d ?
N(1) 0.3460(4) -0.0666(3) 0.0169(3) 0.0206(12) 1.000 . Uani d ?
N(2) 0.1288(4) 0.0142(3) 0.0660(3) 0.0224(12) 1.000 . Uani d ?
C(1) 0.3170(4) 0.0197(4) -0.0582(4) 0.023(1) 1.000 . Uani d ?
C(2) 0.3941(5) 0.0640(4) -0.1526(4) 0.025(2) 1.000 . Uani d ?
C(3) 0.3578(5) 0.1465(4) -0.2236(4) 0.031(2) 1.000 . Uani d ?
C(4) 0.2451(5) 0.1843(4) -0.2001(4) 0.029(2) 1.000 . Uani d ?
C(5) 0.1669(5) 0.1422(4) -0.1067(4) 0.027(2) 1.000 . Uani d ?
C(6) 0.2030(4) 0.0615(4) -0.0351(4) 0.021(1) 1.000 . Uani d ?
C(7) 0.0318(5) 0.0569(4) 0.1058(4) 0.024(2) 1.000 . Uani d ?
C(8) -0.0423(5) 0.0228(4) 0.2069(4) 0.025(2) 1.000 . Uani d ?
C(9) -0.1384(5) 0.0887(4) 0.2280(4) 0.029(2) 1.000 . Uani d ?
C(10) -0.2208(5) 0.0692(4) 0.3212(4) 0.031(2) 1.000 . Uani d ?
C(11) -0.1998(5) -0.0191(4) 0.3953(4) 0.030(2) 1.000 . Uani d ?
C(12) -0.1068(5) -0.0863(4) 0.3817(4) 0.027(2) 1.000 . Uani d ?
C(13) -0.0272(4) -0.0662(4) 0.2830(4) 0.022(2) 1.000 . Uani d ?
C(14) -0.3276(5) 0.1372(5) 0.3419(5) 0.042(2) 1.000 . Uani d ?
C(15) -0.3274(9) 0.2318(7) 0.2539(7) 0.125(4) 1.000 . Uani d ?
C(16) -0.4422(6) 0.0713(6) 0.3570(6) 0.072(3) 1.000 . Uani d ?
C(17) -0.3339(6) 0.1698(6) 0.4386(6) 0.076(3) 1.000 . Uani d ?
C(18) -0.0889(5) -0.1818(4) 0.4697(4) 0.031(2) 1.000 . Uani d ?
C(19) -0.0987(5) -0.2867(5) 0.4433(4) 0.038(2) 1.000 . Uani d ?
C(20) 0.0331(6) -0.1664(5) 0.4930(5) 0.046(2) 1.000 . Uani d ?
C(21) -0.1853(6) -0.1886(5) 0.5703(5) 0.056(2) 1.000 . Uani d ?
C(22) 0.4075(4) -0.2673(4) 0.1641(4) 0.021(1) 1.000 . Uani d ?
C(23) 0.4427(4) -0.3675(4) 0.2158(4) 0.022(1) 1.000 . Uani d ?
C(24) 0.5377(5) -0.4128(4) 0.1625(4) 0.027(2) 1.000 . Uani d ?
C(25) 0.6002(5) -0.3687(4) 0.0610(4) 0.028(2) 1.000 . Uani d ?
C(26) 0.5621(5) -0.2736(4) 0.0124(4) 0.028(2) 1.000 . Uani d ?
C(27) 0.4663(5) -0.2218(4) 0.0602(4) 0.022(2) 1.000 . Uani d ?
C(28) 0.4353(5) -0.1268(4) -0.0048(4) 0.024(2) 1.000 . Uani d ?
C(29) 0.3792(5) -0.4222(4) 0.3277(4) 0.030(2) 1.000 . Uani d ?
C(30) 0.2415(5) -0.4356(5) 0.3378(4) 0.040(2) 1.000 . Uani d ?
C(31) 0.4039(5) -0.3547(5) 0.3979(4) 0.036(2) 1.000 . Uani d ?
C(32) 0.4238(5) -0.5331(5) 0.3637(4) 0.043(2) 1.000 . Uani d ?
C(33) 0.7071(5) -0.4210(5) 0.0058(4) 0.033(2) 1.000 . Uani d ?
C(34) 0.7145(8) -0.5337(6) 0.0616(7) 0.105(3) 1.000 . Uani d ?
C(35) 0.8191(7) -0.3625(8) -0.0041(8) 0.123(4) 1.000 . Uani d ?
C(36) 0.6963(7) -0.4210(8) -0.0982(6) 0.096(4) 1.000 . Uani d ?
C(37) 0.0670(7) 0.4851(7) 0.7001(9) 0.120(4) 1.000 . Uani d ?

loop_
_atom_site_aniso_label
_atom_site_aniso_U_11
_atom_site_aniso_U_22
_atom_site_aniso_U_33
_atom_site_aniso_U_12
_atom_site_aniso_U_13
_atom_site_aniso_U_23
Sn(1) 0.0182(2) 0.0218(2) 0.0213(2) 0.0044(2) -0.0034(2) -0.0051(2)
Br(1) 0.0296(4) 0.0310(4) 0.0432(4) 0.0047(3) -0.0111(3) -0.0134(3)
Br(2) 0.0285(4) 0.0381(4) 0.0358(4) 0.0030(3) -0.0058(3) -0.0165(3)
Cl(1) 0.082(2) 0.141(3) 0.108(2) 0.031(2) 0.001(2) -0.038(2)
Cl(2) 0.065(1) 0.078(2) 0.083(2) -0.0039(11) -0.0056(11) -0.0271(13)
O(1) 0.023(2) 0.020(2) 0.029(2) 0.003(2) 0.001(2) -0.003(2)
O(2) 0.022(2) 0.030(2) 0.024(2) 0.007(2) -0.004(2) -0.010(2)
N(1) 0.017(2) 0.026(3) 0.022(2) 0.003(2) -0.008(2) -0.008(2)
N(2) 0.019(2) 0.021(2) 0.027(3) 0.001(2) -0.006(2) -0.006(2)
C(1) 0.020(3) 0.021(3) 0.027(3) -0.001(2) -0.010(2) -0.003(2)
C(2) 0.025(3) 0.025(3) 0.027(3) 0.004(2) -0.005(3) -0.011(3)
C(3) 0.031(3) 0.037(4) 0.021(3) -0.005(3) -0.004(3) -0.005(3)
C(4) 0.034(3) 0.023(3) 0.032(3) -0.001(3) -0.016(3) -0.002(3)
C(5) 0.025(3) 0.025(3) 0.029(3) 0.004(2) -0.009(3) -0.002(3)
C(6) 0.018(3) 0.020(3) 0.026(3) 0.001(2) -0.008(2) -0.005(2)
C(7) 0.023(3) 0.017(3) 0.034(3) 0.001(2) -0.014(3) -0.006(2)
C(8) 0.020(3) 0.022(3) 0.034(3) -0.000(2) -0.005(3) -0.009(3)
C(9) 0.027(3) 0.020(3) 0.038(4) 0.006(2) -0.011(3) -0.005(3)
C(10) 0.021(3) 0.030(3) 0.043(4) 0.007(3) -0.003(3) -0.014(3)
C(11) 0.029(3) 0.035(3) 0.023(3) 0.000(3) 0.003(3) -0.011(3)
C(12) 0.028(3) 0.028(3) 0.029(3) 0.004(3) -0.007(3) -0.011(3)
C(13) 0.021(3) 0.021(3) 0.027(3) 0.002(2) -0.007(2) -0.010(3)
C(14) 0.035(4) 0.039(4) 0.043(4) 0.009(3) 0.002(3) -0.008(3)
C(15) 0.131(9) 0.095(7) 0.106(8) 0.090(7) 0.018(6) 0.001(6)
C(16) 0.041(4) 0.094(6) 0.107(7) 0.026(4) -0.023(4) -0.070(6)
C(17) 0.067(6) 0.100(7) 0.106(7) 0.056(5) -0.046(5) -0.087(6)
C(18) 0.028(3) 0.036(4) 0.026(3) 0.001(3) 0.003(3) -0.010(3)
C(19) 0.038(4) 0.033(4) 0.033(4) -0.001(3) 0.004(3) -0.004(3)
C(20) 0.046(4) 0.049(4) 0.043(4) -0.000(3) -0.016(3) -0.007(3)
C(21) 0.073(5) 0.053(4) 0.025(4) 0.022(4) 0.010(3) -0.001(3)
C(22) 0.018(3) 0.021(3) 0.027(3) 0.002(2) -0.007(2) -0.009(2)
C(23) 0.024(3) 0.021(3) 0.024(3) 0.003(2) -0.007(2) -0.006(2)
C(24) 0.025(3) 0.024(3) 0.035(3) 0.009(2) -0.013(3) -0.007(3)
C(25) 0.026(3) 0.029(3) 0.034(3) 0.007(3) -0.008(3) -0.018(3)
C(26) 0.027(3) 0.029(3) 0.026(3) -0.001(3) -0.002(2) -0.009(3)
C(27) 0.023(3) 0.019(3) 0.024(3) 0.000(2) -0.005(2) -0.004(2)
C(28) 0.021(3) 0.027(3) 0.021(3) -0.003(2) -0.003(2) -0.006(3)
C(29) 0.030(3) 0.026(3) 0.030(3) 0.005(3) -0.008(3) -0.001(3)
C(30) 0.036(4) 0.039(4) 0.036(4) -0.007(3) -0.002(3) -0.001(3)
C(31) 0.049(4) 0.037(4) 0.018(3) 0.001(3) -0.008(3) 0.001(3)
C(32) 0.043(4) 0.037(4) 0.040(4) 0.008(3) -0.002(3) -0.002(3)
C(33) 0.027(3) 0.041(4) 0.035(4) 0.015(3) -0.004(3) -0.018(3)
C(34) 0.114(8) 0.057(6) 0.101(7) 0.050(5) 0.041(6) -0.005(5)
C(35) 0.034(5) 0.169(10) 0.217(12) 0.016(5) -0.005(6) -0.162(9)
C(36) 0.073(6) 0.162(9) 0.075(6) 0.059(6) -0.012(5) -0.077(7)
C(37) 0.054(6) 0.105(8) 0.201(11) -0.011(5) 0.015(6) -0.079(8)

loop_
_atom_type_symbol
_atom_type_oxidation_number
_atom_type_number_in_cell
_atom_type_scat_dispersion_real
_atom_type_scat_dispersion_imag
_atom_type_scat_source
C 0 74 0.002 0.002
;International Tables for Crystallography
(1992, Vol. C, Table 6.1.1.2)
;
H 0 96 0.000 0.000
;International Tables for Crystallography
(1992, Vol. C, Table 6.1.1.2)
;
N 0 4 0.004 0.003
;International Tables for Crystallography
(1992, Vol. C, Table 6.1.1.2)
;
O 0 4 0.008 0.006
;International Tables for Crystallography
(1992, Vol. C, Table 6.1.1.2)
;
Br 0 4 -0.374 2.456
;International Tables for Crystallography
(1992, Vol. C, Tables 4.2.6.8 and 6.1.1.1)
;
Sn 0 2 -0.873 1.424
;International Tables for Crystallography
(1992, Vol. C, Tables 4.2.6.8 and 6.1.1.1)
;
Cl 0 4 0.132 0.159
;International Tables for Crystallography
(1992, Vol. C, Tables 4.2.6.8 and 6.1.1.1)
;

loop_
_geom_angle_atom_site_label_1
_geom_angle_atom_site_label_2
_geom_angle_atom_site_label_3
_geom_angle
_geom_angle_site_symmetry_1
_geom_angle_site_symmetry_2
_geom_angle_site_symmetry_3
_geom_angle_publ_flag
BR1 SN1 BR2 178.87(4) . . . ?
BR1 SN1 O1 88.77(13) . . . ?
BR1 SN1 O2 89.66(13) . . . ?
BR1 SN1 N1 87.4(1) . . . ?
BR1 SN1 N2 93.4(1) . . . ?
BR2 SN1 O1 91.14(13) . . . ?
BR2 SN1 O2 89.28(13) . . . ?
BR2 SN1 N1 93.0(1) . . . ?
BR2 SN1 N2 87.7(1) . . . ?
O1 SN1 O2 105.4(2) . . . ?
O1 SN1 N1 165.6(2) . . . ?
O1 SN1 N2 88.7(2) . . . ?
O2 SN1 N1 88.5(2) . . . ?
O2 SN1 N2 165.7(2) . . . ?
N1 SN1 N2 77.7(2) . . . ?
SN1 O1 C13 127.2(4) . . . ?
SN1 O2 C22 126.6(4) . . . ?
SN1 N1 C1 114.5(4) . . . ?
SN1 N1 C28 121.7(4) . . . ?
C1 N1 C28 122.3(6) . . . ?
SN1 N2 C6 114.0(4) . . . ?
SN1 N2 C7 121.9(5) . . . ?
C6 N2 C7 122.9(6) . . . ?
N1 C1 C2 123.5(6) . . . ?
N1 C1 C6 117.7(6) . . . ?
C2 C1 C6 118.9(6) . . . ?
C1 C2 C3 120.1(6) . . . ?
C1 C2 H1 119.0(7) . . . ?
C3 C2 H1 120.8(7) . . . ?
C2 C3 C4 119.8(6) . . . ?
C2 C3 H2 119.9(7) . . . ?
C4 C3 H2 120.2(7) . . . ?
C3 C4 C5 121.3(6) . . . ?
C3 C4 H3 120.2(7) . . . ?
C5 C4 H3 118.6(7) . . . ?
C4 C5 C6 119.3(6) . . . ?
C4 C5 H4 121.4(7) . . . ?
C6 C5 H4 119.4(7) . . . ?
N2 C6 C1 116.0(6) . . . ?
N2 C6 C5 123.4(6) . . . ?
C1 C6 C5 120.6(6) . . . ?
N2 C7 C8 127.9(6) . . . ?
N2 C7 H5 115.4(7) . . . ?
C8 C7 H5 116.7(6) . . . ?
C7 C8 C9 114.3(6) . . . ?
C7 C8 C13 126.1(6) . . . ?
C9 C8 C13 119.5(6) . . . ?
C8 C9 C10 123.4(6) . . . ?
C8 C9 H6 117.5(7) . . . ?
C10 C9 H6 119.0(7) . . . ?
C9 C10 C11 114.8(6) . . . ?
C9 C10 C14 123.2(7) . . . ?
C11 C10 C14 122.0(7) . . . ?
C10 C11 C12 125.5(6) . . . ?
C10 C11 H7 116.4(7) . . . ?
C12 C11 H7 118.1(7) . . . ?
C11 C12 C13 117.9(6) . . . ?
C11 C12 C18 121.9(6) . . . ?
C13 C12 C18 120.2(6) . . . ?
O1 C13 C8 123.1(6) . . . ?
O1 C13 C12 118.0(6) . . . ?
C8 C13 C12 118.9(6) . . . ?
C10 C14 C15 112.6(7) . . . ?
C10 C14 C16 108.8(7) . . . ?
C10 C14 C17 110.6(7) . . . ?
C15 C14 C16 106.4(9) . . . ?
C15 C14 C17 110.9(8) . . . ?
C16 C14 C17 107.4(7) . . . ?
C14 C15 H8 114.0(12) . . . ?
C14 C15 H9 112.5(8) . . . ?
C14 C15 H10 110.4(11) . . . ?
H8 C15 H9 110.0(14) . . . ?
H8 C15 H10 104.8(9) . . . ?
H9 C15 H10 104.4(13) . . . ?
C14 C16 H11 112.6(8) . . . ?
C14 C16 H12 114.3(10) . . . ?
C14 C16 H13 112.3(8) . . . ?
H11 C16 H12 105.4(8) . . . ?
H11 C16 H13 105.4(10) . . . ?
H12 C16 H13 106.1(9) . . . ?
C14 C17 H14 109.9(8) . . . ?
C14 C17 H15 111.2(9) . . . ?
C14 C17 H16 111.7(8) . . . ?
H14 C17 H15 108.0(9) . . . ?
H14 C17 H16 106.7(10) . . . ?
H15 C17 H16 109.1(8) . . . ?
C12 C18 C19 111.8(6) . . . ?
C12 C18 C20 108.8(6) . . . ?
C12 C18 C21 111.5(6) . . . ?
C19 C18 C20 111.2(6) . . . ?
C19 C18 C21 106.4(6) . . . ?
C20 C18 C21 107.1(6) . . . ?
C18 C19 H17 111.9(7) . . . ?
C18 C19 H18 111.6(7) . . . ?
C18 C19 H19 110.1(7) . . . ?
H17 C19 H18 109.2(7) . . . ?
H17 C19 H19 105.7(7) . . . ?
H18 C19 H19 108.1(7) . . . ?
C18 C20 H20 113.5(7) . . . ?
C18 C20 H21 110.8(7) . . . ?
C18 C20 H22 111.4(7) . . . ?
H20 C20 H21 106.7(8) . . . ?
H20 C20 H22 108.9(8) . . . ?
H21 C20 H22 105.0(8) . . . ?
C18 C21 H23 111.2(8) . . . ?
C18 C21 H24 110.5(7) . . . ?
C18 C21 H25 111.3(7) . . . ?
H23 C21 H24 107.9(8) . . . ?
H23 C21 H25 107.7(7) . . . ?
H24 C21 H25 108.1(9) . . . ?
O2 C22 C23 119.1(6) . . . ?
O2 C22 C27 122.0(6) . . . ?
C23 C22 C27 118.8(6) . . . ?
C22 C23 C24 117.5(6) . . . ?
C22 C23 C29 121.0(6) . . . ?
C24 C23 C29 121.5(6) . . . ?
C23 C24 C25 125.2(6) . . . ?
C23 C24 H26 117.2(7) . . . ?
C25 C24 H26 117.6(7) . . . ?
C24 C25 C26 116.0(6) . . . ?
C24 C25 C33 123.2(6) . . . ?
C26 C25 C33 120.8(6) . . . ?
C25 C26 C27 122.9(6) . . . ?
C25 C26 H27 117.8(7) . . . ?
C27 C26 H27 119.3(7) . . . ?
C22 C27 C26 119.5(6) . . . ?
C22 C27 C28 125.8(6) . . . ?
C26 C27 C28 114.7(6) . . . ?
N1 C28 C27 127.9(6) . . . ?
N1 C28 H28 116.6(6) . . . ?
C27 C28 H28 115.6(6) . . . ?
C23 C29 C30 110.3(6) . . . ?
C23 C29 C31 108.9(6) . . . ?
C23 C29 C32 111.8(6) . . . ?
C30 C29 C31 110.5(6) . . . ?
C30 C29 C32 106.8(6) . . . ?
C31 C29 C32 108.5(6) . . . ?
C29 C30 H29 111.3(7) . . . ?
C29 C30 H30 111.1(6) . . . ?
C29 C30 H31 111.6(7) . . . ?
H29 C30 H30 106.9(7) . . . ?
H29 C30 H31 107.9(7) . . . ?
H30 C30 H31 108.0(8) . . . ?
C29 C31 H32 111.0(7) . . . ?
C29 C31 H33 111.6(6) . . . ?
C29 C31 H34 111.1(6) . . . ?
H32 C31 H33 107.8(7) . . . ?
H32 C31 H34 106.9(7) . . . ?
H33 C31 H34 108.3(7) . . . ?
C29 C32 H35 112.7(7) . . . ?
C29 C32 H36 111.1(7) . . . ?
C29 C32 H37 111.4(7) . . . ?
H35 C32 H36 107.4(7) . . . ?
H35 C32 H37 107.6(8) . . . ?
H36 C32 H37 106.5(7) . . . ?
C25 C33 C34 111.6(7) . . . ?
C25 C33 C35 110.0(7) . . . ?
C25 C33 C36 111.2(6) . . . ?
C34 C33 C35 109.3(9) . . . ?
C34 C33 C36 106.6(8) . . . ?
C35 C33 C36 108.0(9) . . . ?
C33 C34 H38 110.2(9) . . . ?
C33 C34 H39 111.7(10) . . . ?
C33 C34 H40 111.9(9) . . . ?
H38 C34 H39 107.3(10) . . . ?
H38 C34 H40 106.3(12) . . . ?
H39 C34 H40 109.2(10) . . . ?
C33 C35 H41 117.7(11) . . . ?
C33 C35 H42 115.9(9) . . . ?
C33 C35 H43 109.4(10) . . . ?
H41 C35 H42 108.7(11) . . . ?
H41 C35 H43 102.6(10) . . . ?
H42 C35 H43 100.2(12) . . . ?
C33 C36 H44 109.2(8) . . . ?
C33 C36 H45 113.0(10) . . . ?
C33 C36 H46 112.2(10) . . . ?
H44 C36 H45 106.9(10) . . . ?
H44 C36 H46 105.6(11) . . . ?
H45 C36 H46 109.6(9) . . . ?
CL1 C37 CL2 113.1(6) . . . ?
CL1 C37 H47 108.4(9) . . . ?
CL1 C37 H48 110.2(10) . . . ?
CL2 C37 H47 109.4(10) . . . ?
CL2 C37 H48 111.3(9) . . . ?
H47 C37 H48 104.0(10) . . . ?

loop_
_geom_bond_atom_site_label_1
_geom_bond_atom_site_label_2
_geom_bond_distance
_geom_bond_site_symmetry_1
_geom_bond_site_symmetry_2
_geom_bond_publ_flag
SN1 BR1 2.5886(11) . . ?
SN1 BR2 2.5651(11) . . ?
SN1 O1 2.008(4) . . ?
SN1 O2 2.007(4) . . ?
SN1 N1 2.153(5) . . ?
SN1 N2 2.157(5) . . ?
CL1 C37 1.730(11) . . ?
CL2 C37 1.758(11) . . ?
O1 C13 1.353(7) . . ?
O2 C22 1.344(7) . . ?
N1 C1 1.416(8) . . ?
N1 C28 1.309(8) . . ?
N2 C6 1.447(8) . . ?
N2 C7 1.309(8) . . ?
C1 C2 1.388(9) . . ?
C1 C6 1.411(8) . . ?
C2 C3 1.388(9) . . ?
C2 H1 0.969(6) . . ?
C3 C4 1.377(9) . . ?
C3 H2 0.980(7) . . ?
C4 C5 1.378(9) . . ?
C4 H3 0.979(7) . . ?
C5 C6 1.379(8) . . ?
C5 H4 0.975(7) . . ?
C7 C8 1.425(9) . . ?
C7 H5 0.982(6) . . ?
C8 C9 1.412(9) . . ?
C8 C13 1.392(9) . . ?
C9 C10 1.380(9) . . ?
C9 H6 0.991(7) . . ?
C10 C11 1.392(9) . . ?
C10 C14 1.521(9) . . ?
C11 C12 1.382(9) . . ?
C11 H7 0.977(6) . . ?
C12 C13 1.423(8) . . ?
C12 C18 1.552(9) . . ?
C14 C15 1.495(12) . . ?
C14 C16 1.528(12) . . ?
C14 C17 1.492(11) . . ?
C15 H8 0.941(12) . . ?
C15 H9 0.955(11) . . ?
C15 H10 1.02(2) . . ?
C16 H11 0.978(10) . . ?
C16 H12 0.972(9) . . ?
C16 H13 0.973(9) . . ?
C17 H14 0.971(11) . . ?
C17 H15 0.948(10) . . ?
C17 H16 0.968(8) . . ?
C18 C19 1.518(10) . . ?
C18 C20 1.536(10) . . ?
C18 C21 1.552(9) . . ?
C19 H17 0.964(7) . . ?
C19 H18 0.943(8) . . ?
C19 H19 0.985(7) . . ?
C20 H20 0.943(8) . . ?
C20 H21 0.992(8) . . ?
C20 H22 0.964(8) . . ?
C21 H23 0.967(9) . . ?
C21 H24 0.958(8) . . ?
C21 H25 0.959(9) . . ?
C22 C23 1.422(8) . . ?
C22 C27 1.417(9) . . ?
C23 C24 1.386(8) . . ?
C23 C29 1.539(9) . . ?
C24 C25 1.399(9) . . ?
C24 H26 0.979(7) . . ?
C25 C26 1.369(9) . . ?
C25 C33 1.540(9) . . ?
C26 C27 1.407(9) . . ?
C26 H27 0.963(7) . . ?
C27 C28 1.426(9) . . ?
C28 H28 0.975(6) . . ?
C29 C30 1.565(10) . . ?
C29 C31 1.542(10) . . ?
C29 C32 1.526(9) . . ?
C30 H29 0.966(7) . . ?
C30 H30 0.965(7) . . ?
C30 H31 0.953(8) . . ?
C31 H32 0.966(7) . . ?
C31 H33 0.958(8) . . ?
C31 H34 0.966(7) . . ?
C32 H35 0.953(8) . . ?
C32 H36 0.975(8) . . ?
C32 H37 0.972(7) . . ?
C33 C34 1.486(11) . . ?
C33 C35 1.469(12) . . ?
C33 C36 1.473(11) . . ?
C34 H38 0.978(12) . . ?
C34 H39 0.952(13) . . ?
C34 H40 0.964(9) . . ?
C35 H41 0.936(12) . . ?
C35 H42 0.974(9) . . ?
C35 H43 1.05(1) . . ?
C36 H44 0.999(10) . . ?
C36 H45 0.941(12) . . ?
C36 H46 0.958(10) . . ?
C37 H47 1.001(13) . . ?
C37 H48 0.97(1) . . ?

loop_
_geom_contact_atom_site_label_1
_geom_contact_atom_site_label_2
_geom_contact_distance
_geom_contact_site_symmetry_1
_geom_contact_site_symmetry_2
_geom_contact_publ_flag
N1 C28 3.539(8) . 2_655 no
N2 H4 3.3647 . 2 no
N2 H5 3.4232 . 2 no
N2 H43 3.5467 . 2_655 no
C1 C28 3.566(9) . 2_655 no
C1 H28 3.5692 . 2_655 no
C2 H13 2.8373 . 2 no
C2 C27 3.296(9) . 2_655 no
C2 C22 3.476(9) . 2_655 no
C2 C28 3.492(9) . 2_655 no
C3 H13 2.8174 . 2 no
C3 H33 3.0259 . 2_655 no
C3 C22 3.502(9) . 2_655 no
C4 H18 3.2741 . 2 no
C4 H41 3.2954 . 2_655 no
C4 C13 3.509(9) . 2 no
C5 H41 2.9755 . 2_655 no
C5 H43 3.2522 . 2_655 no
C5 C8 3.342(9) . 2 no
C5 C7 3.485(9) . 2 no
C5 C13 3.552(9) . 2 no
C6 H43 3.4145 . 2_655 no
C6 C7 3.572(9) . 2 no
C6 H5 3.5829 . 2 no
C7 H43 3.2921 . 2_655 no
C7 H4 3.3375 . 2 no
C8 H4 3.4042 . 2 no
C10 H20 3.4636 . 2_556 no
C11 H20 3.4207 . 2_556 no
C11 H22 3.5049 . 2_556 no
C12 H3 3.4923 . 2 no
C13 H3 3.3937 . 2 no
C13 H4 3.4726 . 2 no
C15 H38 3.0107 . 1_465 no
C15 H39 3.2191 . 1_465 no
C15 C34 3.46(2) . 1_465 no
C15 H40 3.5043 . 1_465 no
C16 H11 2.8992 . 2_456 no
C16 H1 3.3751 . 2 no
C16 H14 3.4885 . 2_456 no
C16 H2 3.5890 . 2 no
C17 H34 3.1096 . 2_556 no
C17 H11 3.3909 . 2_456 no
C17 H21 3.4456 . 2_556 no
C17 H20 3.5056 . 2_556 no
C17 H32 3.5090 . 2_556 no
C19 H48 3.1226 . 2_556 no
C19 H3 3.2040 . 2 no
C19 H47 3.5156 . 2_556 no
C20 H15 3.1784 . 2_556 no
C20 H14 3.5018 . 2_556 no
C21 H36 3.4412 . 2_546 no
C22 H1 3.3342 . 2_655 no
C22 H2 3.3913 . 2_655 no
C23 H2 3.4973 . 2_655 no
C23 H46 3.4979 . 2_645 no
C24 H44 3.1572 . 2_645 no
C25 H44 3.5141 . 2_645 no
C27 H1 3.2945 . 2_655 no
C28 H1 3.2819 . 2_655 no
C30 H48 3.1895 . 2_556 no
C30 H17 3.2924 . 2_546 no
C30 H46 3.4202 . 2_645 no
C30 H47 3.5925 . 2_556 no
C31 H2 2.9965 . 2_655 no
C31 H16 3.1735 . 2_556 no
C31 H35 3.3397 . 2_646 no
C31 H15 3.3783 . 2_556 no
C32 H25 3.4112 . 2_546 no
C32 H32 3.4579 . 2_646 no
C34 H8 3.1063 . 1_645 no
C34 H9 3.1722 . 1_645 no
C34 H10 3.4196 . 1_645 no
C35 H4 3.4281 . 2_655 no
C35 H5 3.5503 . 2_655 no
C36 H31 3.4460 . 2_645 no
C37 H19 3.1484 . 2_556 no
C37 H18 3.3883 . 2_556 no
C37 H31 3.3989 . 2_556 no
C37 H30 3.5088 . 2_556 no
C37 H3 3.5803 . 1_556 no
H1 H13 2.6827 . 2 no
H1 H12 3.1644 . 2 no
H2 H33 2.2072 . 2_655 no
H2 H13 2.6231 . 2 no
H2 H34 3.0085 . 2_655 no
H2 H16 3.5098 . 1_654 no
H3 H18 2.4301 . 2 no
H3 H47 3.1519 . 1_554 no
H3 H19 3.2369 . 2 no
H3 H41 3.2828 . 2_655 no
H3 H33 3.5051 . 2_655 no
H4 H41 2.7464 . 2_655 no
H4 H43 3.1514 . 2_655 no
H4 H47 3.5816 . 1_554 no
H5 H43 2.8927 . 2_655 no
H5 H41 3.3280 . 2_655 no
H5 H42 3.5939 . 2_655 no
H7 H11 2.9994 . 2_456 no
H7 H22 3.3544 . 2_556 no
H7 H12 3.5376 . 2_456 no
H8 H38 2.4446 . 1_465 no
H8 H37 2.9490 . 1_465 no
H8 H39 3.0208 . 1_465 no
H8 H26 3.1458 . 1_465 no
H8 H40 3.3113 . 1_465 no
H9 H38 2.8923 . 1_465 no
H9 H40 2.9683 . 1_465 no
H9 H39 3.0233 . 1_465 no
H10 H39 2.9119 . 1_465 no
H10 H38 3.1533 . 1_465 no
H10 H28 3.2699 . 2 no
H11 H11 1.9852 . 2_456 no
H11 H14 2.8363 . 2_456 no
H11 H13 3.0986 . 2_456 no
H11 H16 3.2813 . 2_456 no
H11 H24 3.3375 . 2_456 no
H11 H12 3.4965 . 2_456 no
H12 H24 3.1272 . 2_456 no
H12 H28 3.4001 . 2 no
H12 H14 3.5731 . 2_456 no
H13 H14 3.3700 . 2_456 no
H13 H16 3.5353 . 2_456 no
H14 H22 3.1501 . 2_556 no
H14 H34 3.1750 . 2_556 no
H14 H21 3.2799 . 2_556 no
H14 H20 3.3712 . 2_556 no
H15 H21 2.7352 . 2_556 no
H15 H34 2.7813 . 2_556 no
H15 H20 2.8913 . 2_556 no
H15 H32 3.1143 . 2_556 no
H15 H22 3.2768 . 2_556 no
H16 H34 2.8025 . 2_556 no
H16 H32 3.0152 . 2_556 no
H16 H33 3.0818 . 2_556 no
H17 H31 2.8111 . 2_546 no
H17 H29 2.8864 . 2_546 no
H17 H48 2.9896 . 2_556 no
H17 H48 3.1858 . 1_545 no
H17 H36 3.2419 . 2_546 no
H18 H48 3.1185 . 2_556 no
H18 H47 3.3111 . 2_556 no
H18 H36 3.4898 . 2_546 no
H18 H35 3.5936 . 2_546 no
H19 H48 2.6460 . 2_556 no
H19 H47 2.8845 . 2_556 no
H22 H22 3.4902 . 2_556 no
H22 H24 3.5374 . 2_556 no
H23 H45 3.3598 . 1_456 no
H25 H36 2.4851 . 2_546 no
H25 H31 3.1530 . 2_546 no
H25 H45 3.4424 . 1_456 no
H25 H35 3.5725 . 2_546 no
H26 H44 3.1349 . 2_645 no
H29 H48 3.0004 . 2_556 no
H29 H48 3.2570 . 1_545 no
H30 H48 3.0492 . 2_556 no
H30 H47 3.0786 . 2_556 no
H30 H46 3.3346 . 2_645 no
H31 H46 2.8236 . 2_645 no
H31 H48 2.8900 . 2_556 no
H31 H45 3.3331 . 2_645 no
H31 H47 3.3432 . 2_556 no
H32 H35 2.7262 . 2_646 no
H32 H37 3.3090 . 2_646 no
H33 H35 3.0567 . 2_646 no
H35 H35 3.2273 . 2_646 no
H36 H44 3.4887 . 2_645 no
H36 H45 3.5764 . 2_645 no
H39 H44 2.8912 . 2_645 no
H41 H47 3.3093 . 2_656 no
H44 H44 3.4738 . 2_645 no

loop_
_geom_torsion_atom_site_label_1
_geom_torsion_atom_site_label_2
_geom_torsion_atom_site_label_3
_geom_torsion_atom_site_label_4
_geom_torsion_site_symmetry_1
_geom_torsion_site_symmetry_2
_geom_torsion_site_symmetry_3
_geom_torsion_site_symmetry_4
_geom_torsion
_geom_torsion_publ_flag
SN1 O1 C13 C8 . . . . 23.9(9) no
SN1 O1 C13 C12 . . . . -159.1(5) no
SN1 O2 C22 C23 . . . . -152.5(5) no
SN1 O2 C22 C27 . . . . 30.3(8) no
SN1 N1 C1 C2 . . . . 177.7(5) no
SN1 N1 C1 C6 . . . . -2.9(7) no
SN1 N1 C28 C27 . . . . -7.5(10) no
SN1 N2 C6 C1 . . . . -1.2(7) no
SN1 N2 C6 C5 . . . . 178.3(5) no
SN1 N2 C7 C8 . . . . -7.6(10) no
BR1 SN1 O1 C13 . . . . -118.5(5) no
BR1 SN1 O2 C22 . . . . 56.7(5) no
BR1 SN1 N1 C1 . . . . 95.7(4) no
BR1 SN1 N1 C28 . . . . -70.8(5) no
BR1 SN1 N2 C6 . . . . -86.8(4) no
BR1 SN1 N2 C7 . . . . 105.4(5) no
BR2 SN1 O1 C13 . . . . 62.6(5) no
BR2 SN1 O2 C22 . . . . -123.7(5) no
BR2 SN1 N1 C1 . . . . -85.4(4) no
BR2 SN1 N1 C28 . . . . 108.1(5) no
BR2 SN1 N2 C6 . . . . 93.3(4) no
BR2 SN1 N2 C7 . . . . -74.5(5) no
O1 SN1 O2 C22 . . . . 145.3(5) no
O1 SN1 N1 C1 . . . . 21.1(10) no
O1 SN1 N1 C28 . . . . -145.4(7) no
O1 SN1 N2 C6 . . . . -175.5(4) no
O1 SN1 N2 C7 . . . . 16.7(5) no
O1 C13 C8 C7 . . . . -5.6(11) no
O1 C13 C8 C9 . . . . 174.7(6) no
O1 C13 C12 C11 . . . . -173.8(6) no
O1 C13 C12 C18 . . . . 5.7(9) no
O2 SN1 O1 C13 . . . . 152.2(5) no
O2 SN1 N1 C1 . . . . -174.6(4) no
O2 SN1 N1 C28 . . . . 18.9(5) no
O2 SN1 N2 C6 . . . . 15.2(10) no
O2 SN1 N2 C7 . . . . -152.6(7) no
O2 C22 C23 C24 . . . . -174.0(6) no
O2 C22 C23 C29 . . . . 4.7(9) no
O2 C22 C27 C26 . . . . 173.7(6) no
O2 C22 C27 C28 . . . . -8.3(11) no
N1 SN1 O1 C13 . . . . -44.1(10) no
N1 SN1 O2 C22 . . . . -30.7(5) no
N1 SN1 N2 C6 . . . . -0.3(4) no
N1 SN1 N2 C7 . . . . -168.0(5) no
N1 C1 C2 C3 . . . . 178.0(6) no
N1 C1 C6 N2 . . . . 2.7(9) no
N1 C1 C6 C5 . . . . -176.8(6) no
N1 C28 C27 C22 . . . . -2.8(12) no
N1 C28 C27 C26 . . . . 175.3(7) no
N2 SN1 O1 C13 . . . . -25.1(5) no
N2 SN1 O2 C22 . . . . -45.8(10) no
N2 SN1 N1 C1 . . . . 1.6(4) no
N2 SN1 N1 C28 . . . . -164.9(5) no
N2 C6 C1 C2 . . . . -177.9(6) no
N2 C6 C5 C4 . . . . 178.3(6) no
N2 C7 C8 C9 . . . . 177.5(7) no
N2 C7 C8 C13 . . . . -2.2(12) no
C1 N1 C28 C27 . . . . -173.0(6) no
C1 C2 C3 C4 . . . . 0.0(11) no
C1 C6 N2 C7 . . . . 166.5(6) no
C1 C6 C5 C4 . . . . -2.3(11) no
C2 C1 N1 C28 . . . . -15.9(10) no
C2 C1 C6 C5 . . . . 2.6(10) no
C2 C3 C4 C5 . . . . 0.3(11) no
C3 C2 C1 C6 . . . . -1.4(10) no
C3 C4 C5 C6 . . . . 0.8(11) no
C5 C6 N2 C7 . . . . -14.0(10) no
C6 N2 C7 C8 . . . . -174.3(6) no
C6 C1 N1 C28 . . . . 163.6(6) no
C7 C8 C9 C10 . . . . 179.7(7) no
C7 C8 C13 C12 . . . . 177.4(7) no
C8 C9 C10 C11 . . . . 2.2(11) no
C8 C9 C10 C14 . . . . -176.9(7) no
C8 C13 C12 C11 . . . . 3.4(10) no
C8 C13 C12 C18 . . . . -177.1(6) no
C9 C8 C13 C12 . . . . -2.3(10) no
C9 C10 C11 C12 . . . . -1.0(11) no
C9 C10 C14 C15 . . . . -4.9(13) no
C9 C10 C14 C16 . . . . 112.8(9) no
C9 C10 C14 C17 . . . . -129.5(9) no
C10 C9 C8 C13 . . . . -0.6(11) no
C10 C11 C12 C13 . . . . -1.8(11) no
C10 C11 C12 C18 . . . . 178.7(7) no
C11 C10 C14 C15 . . . . 176.0(9) no
C11 C10 C14 C16 . . . . -66.3(10) no
C11 C10 C14 C17 . . . . 51.4(11) no
C11 C12 C18 C19 . . . . 118.2(7) no
C11 C12 C18 C20 . . . . -118.6(7) no
C11 C12 C18 C21 . . . . -0.7(10) no
C12 C11 C10 C14 . . . . 178.2(7) no
C13 C12 C18 C19 . . . . -61.3(8) no
C13 C12 C18 C20 . . . . 62.0(8) no
C13 C12 C18 C21 . . . . 179.8(7) no
C22 C23 C24 C25 . . . . -1.4(11) no
C22 C23 C29 C30 . . . . 55.9(8) no
C22 C23 C29 C31 . . . . -65.5(8) no
C22 C23 C29 C32 . . . . 174.6(6) no
C22 C27 C26 C25 . . . . 1.8(11) no
C23 C22 C27 C26 . . . . -3.5(10) no
C23 C22 C27 C28 . . . . 174.5(6) no
C23 C24 C25 C26 . . . . -0.4(11) no
C23 C24 C25 C33 . . . . 178.6(7) no
C24 C23 C22 C27 . . . . 3.3(9) no
C24 C23 C29 C30 . . . . -125.5(7) no
C24 C23 C29 C31 . . . . 113.1(7) no
C24 C23 C29 C32 . . . . -6.8(10) no
C24 C25 C26 C27 . . . . 0.2(10) no
C24 C25 C33 C34 . . . . 15.0(11) no
C24 C25 C33 C35 . . . . -106.5(10) no
C24 C25 C33 C36 . . . . 133.9(9) no
C25 C24 C23 C29 . . . . 179.9(6) no
C25 C26 C27 C28 . . . . -176.4(6) no
C26 C25 C33 C34 . . . . -166.0(8) no
C26 C25 C33 C35 . . . . 72.5(10) no
C26 C25 C33 C36 . . . . -47.1(10) no
C27 C22 C23 C29 . . . . -178.1(6) no
C27 C26 C25 C33 . . . . -178.8(7) no
